data_1560885
loop_
_publ_author_name
'Cramer, Alisha J.'
'Cole, Jacqueline M.'

_publ_section_title
;
 Host-guest prospects of neodymium and gadolinium ultraphosphate
 frameworks for nuclear waste storage: Multi-temperature topological
 analysis of nanoporous cages in RP5O14
;
_journal_name_full 'Journal of Solid State Chemistry'
_journal_page_first 250
_journal_page_last 257
_journal_paper_doi 10.1016/j.jssc.2018.07.020
_journal_volume 266
_journal_year 2018
_chemical_formula_sum 'Gd O14 P5'
_chemical_formula_weight 536.10
_space_group_IT_number 14
_space_group_name_Hall '-P 2ybc'
_space_group_name_H-M_alt 'P 1 21/c 1'
_symmetry_cell_setting monoclinic
_symmetry_space_group_name_H-M 'P 1 21/c 1'
_atom_sites_solution_hydrogens none
_atom_sites_solution_primary direct
_atom_sites_solution_secondary difmap
_audit_creation_method SHELXL-97
_cell_angle_alpha 90.00
_cell_angle_beta 90.00(3)
_cell_angle_gamma 90.00
_cell_formula_units_Z 4
_cell_length_a 8.7430(17)
_cell_length_b 8.9440(18)
_cell_length_c 12.998(3)
_cell_measurement_reflns_used 512
_cell_measurement_temperature 370(2)
_cell_measurement_theta_max 28.28
_cell_measurement_theta_min 2.0
_cell_volume 1016.4(4)
_computing_cell_refinement
;
Rigaku CrystalClear-SM Expert 2.0
;
_computing_data_collection 'Rigaku CrystalClear-SM Expert 2.0'
_computing_data_reduction
;
Rigaku CrystalClear-SM Expert 2.0
;
_computing_molecular_graphics
;
SHELXTL-PLUS (Sheldrick, 1995)
;
_computing_publication_material 'SHELXL-97 (Sheldrick, 1997)'
_computing_structure_refinement 'SHELXL-97 (Sheldrick, 1997)'
_computing_structure_solution 'SHELXS-97 (Sheldrick, 1990)'
_diffrn_ambient_temperature 370(2)
_diffrn_measured_fraction_theta_full 0.790
_diffrn_measured_fraction_theta_max 0.790
_diffrn_measurement_device_type 'Rigaku Saturn 724+ CCD'
_diffrn_measurement_method '\w scans'
_diffrn_radiation_monochromator graphite
_diffrn_radiation_source 'fine-focus sealed tube'
_diffrn_radiation_type MoK\a
_diffrn_radiation_wavelength 0.71073
_diffrn_reflns_av_R_equivalents 0.0448
_diffrn_reflns_av_sigmaI/netI 0.0291
_diffrn_reflns_limit_h_max 9
_diffrn_reflns_limit_h_min -11
_diffrn_reflns_limit_k_max 12
_diffrn_reflns_limit_k_min -9
_diffrn_reflns_limit_l_max 14
_diffrn_reflns_limit_l_min -17
_diffrn_reflns_number 3946
_diffrn_reflns_theta_full 30.53
_diffrn_reflns_theta_max 30.53
_diffrn_reflns_theta_min 1.57
_diffrn_standards_decay_% 0
_diffrn_standards_interval_count 0
_diffrn_standards_interval_time 0
_diffrn_standards_number 0
_exptl_absorpt_coefficient_mu 7.401
_exptl_absorpt_correction_T_max 0.105
_exptl_absorpt_correction_T_min 0.069
_exptl_absorpt_correction_type empirical
_exptl_absorpt_process_details
;
T. Higashi, ABSCOR, empirical absorption correction
;
_exptl_crystal_colour colourless
_exptl_crystal_density_diffrn 3.503
_exptl_crystal_density_method 'not measured'
_exptl_crystal_description block
_exptl_crystal_F_000 1004
_exptl_crystal_size_max 0.4
_exptl_crystal_size_mid 0.4
_exptl_crystal_size_min 0.3
_refine_diff_density_max 1.461
_refine_diff_density_min -1.185
_refine_diff_density_rms 0.300
_refine_ls_extinction_coef 0.0163(14)
_refine_ls_extinction_expression Fc^*^=kFc[1+0.001xFc^2^\l^3^/sin(2\q)]^-1/4^
_refine_ls_extinction_method SHELXL
_refine_ls_goodness_of_fit_ref 1.162
_refine_ls_hydrogen_treatment none
_refine_ls_matrix_type full
_refine_ls_number_parameters 183
_refine_ls_number_reflns 2466
_refine_ls_number_restraints 0
_refine_ls_restrained_S_all 1.162
_refine_ls_R_factor_all 0.0440
_refine_ls_R_factor_gt 0.0432
_refine_ls_shift/su_max 0.000
_refine_ls_shift/su_mean 0.000
_refine_ls_structure_factor_coef Fsqd
_refine_ls_weighting_details 'calc w=1/[\s^2^(Fo^2^)+(0.0811P)^2^+1.3212P] where P=(Fo^2^+2Fc^2^)/3'
_refine_ls_weighting_scheme calc
_refine_ls_wR_factor_gt 0.1186
_refine_ls_wR_factor_ref 0.1195
_reflns_number_gt 2390
_reflns_number_total 2466
_reflns_threshold_expression >2sigma(I)
_cod_data_source_file 2gd370d2-1b.cif
_cod_data_source_block 2gd370d2-1b
_cod_original_cell_volume 1016.4(3)
_cod_original_sg_symbol_H-M P2(1)/c
_cod_database_code 1560885

loop_
_symmetry_equiv_pos_as_xyz
'x, y, z'
'-x, y+1/2, -z+1/2'
'-x, -y, -z'
'x, -y-1/2, z-1/2'

loop_
_atom_site_label
_atom_site_type_symbol
_atom_site_fract_x
_atom_site_fract_y
_atom_site_fract_z
_atom_site_U_iso_or_equiv
_atom_site_adp_type
_atom_site_occupancy
_atom_site_symmetry_multiplicity
_atom_site_calc_flag
_atom_site_refinement_flags
_atom_site_disorder_assembly
_atom_site_disorder_group
Gd1 Gd 0.22287(3) 0.19009(2) 0.50092(2) 0.00932(16) Uani 1 1 d . . .
P1 P -0.25696(16) 0.45263(15) 0.33476(10) 0.0095(3) Uani 1 1 d . . .
P2 P -0.27025(18) 0.44921(15) 0.66452(10) 0.0096(3) Uani 1 1 d . . .
P3 P -0.18515(16) 0.24514(14) 0.50008(10) 0.0096(2) Uani 1 1 d . . .
P4 P 0.50470(17) -0.00233(16) 0.67243(10) 0.0094(3) Uani 1 1 d . . .
P5 P -0.00578(18) 0.00381(17) 0.29783(10) 0.0109(3) Uani 1 1 d . . .
O1 O -0.4029(6) 0.4161(5) 0.7408(3) 0.0187(9) Uani 1 1 d . . .
O2 O -0.0307(5) 0.3124(4) 0.5039(4) 0.0173(8) Uani 1 1 d . . .
O3 O -0.2802(7) 0.3101(4) 0.4024(4) 0.0150(9) Uani 1 1 d . . .
O4 O -0.2908(7) 0.3125(4) 0.5901(4) 0.0167(10) Uani 1 1 d . . .
O5 O 0.2094(5) -0.0813(5) 0.4994(3) 0.0208(9) Uani 1 1 d . . .
O6 O -0.1226(5) 0.4048(5) 0.7260(4) 0.0187(9) Uani 1 1 d . . .
O7 O 0.4182(5) 0.1156(5) 0.6204(4) 0.0185(8) Uani 1 1 d . . .
O8 O -0.3718(5) 0.4192(5) 0.2458(3) 0.0166(8) Uani 1 1 d . . .
O9 O 0.2758(6) 0.4053(5) 0.6113(4) 0.0218(9) Uani 1 1 d . . .
O10 O 0.2700(6) 0.4053(5) 0.3857(4) 0.0225(9) Uani 1 1 d . . .
O11 O 0.0867(5) 0.1174(5) 0.3511(3) 0.0204(9) Uani 1 1 d . . .
O12 O -0.0959(5) 0.4237(5) 0.2889(3) 0.0193(9) Uani 1 1 d . . .
O13 O 0.4201(5) 0.1219(5) 0.3858(3) 0.0167(8) Uani 1 1 d . . .
O14 O -0.0880(6) -0.1157(5) 0.3512(3) 0.0203(9) Uani 1 1 d . . .

loop_
_atom_site_aniso_label
_atom_site_aniso_U_11
_atom_site_aniso_U_22
_atom_site_aniso_U_33
_atom_site_aniso_U_23
_atom_site_aniso_U_13
_atom_site_aniso_U_12
Gd1 0.0086(2) 0.0090(2) 0.0103(2) -0.00008(7) 0.00032(14) 0.00009(6)
P1 0.0071(7) 0.0105(6) 0.0109(6) 0.0005(4) -0.0004(5) -0.0011(4)
P2 0.0088(6) 0.0092(6) 0.0107(6) -0.0006(4) 0.0012(5) 0.0000(4)
P3 0.0107(5) 0.0078(6) 0.0104(5) -0.0010(4) -0.0002(5) 0.0005(4)
P4 0.0064(5) 0.0114(5) 0.0103(5) -0.0013(5) 0.0000(5) 0.0000(4)
P5 0.0083(6) 0.0134(5) 0.0111(6) -0.0005(5) -0.0002(5) 0.0008(4)
O1 0.021(2) 0.0161(19) 0.020(2) -0.0029(15) 0.0099(17) -0.0018(16)
O2 0.013(2) 0.0181(19) 0.020(2) -0.0008(14) 0.001(2) 0.0005(13)
O3 0.016(2) 0.018(2) 0.011(2) 0.0042(12) -0.0023(18) -0.0048(14)
O4 0.016(2) 0.022(2) 0.011(2) -0.0067(13) 0.0021(18) -0.0022(15)
O5 0.027(2) 0.0091(18) 0.026(2) -0.0003(14) 0.000(2) -0.0005(15)
O6 0.014(2) 0.0134(18) 0.028(2) -0.0023(16) -0.0071(17) 0.0020(16)
O7 0.0114(19) 0.020(2) 0.024(2) 0.0044(16) -0.0035(16) 0.0054(16)
O8 0.019(2) 0.0158(19) 0.0155(18) -0.0046(14) -0.0093(16) 0.0028(16)
O9 0.027(2) 0.0145(18) 0.023(2) -0.0083(16) -0.0046(19) 0.0010(19)
O10 0.029(3) 0.0122(18) 0.026(2) 0.0116(16) 0.002(2) -0.0003(18)
O11 0.018(2) 0.026(2) 0.017(2) -0.0064(16) -0.0043(17) -0.0015(18)
O12 0.012(2) 0.023(2) 0.023(2) 0.0095(16) 0.0084(16) 0.0044(16)
O13 0.014(2) 0.019(2) 0.0175(19) -0.0030(15) 0.0083(15) -0.0001(16)
O14 0.021(2) 0.019(2) 0.021(2) 0.0044(16) 0.0086(17) -0.0011(17)

loop_
_atom_type_symbol
_atom_type_description
_atom_type_scat_dispersion_real
_atom_type_scat_dispersion_imag
_atom_type_scat_source
O O 0.0106 0.0060 'International Tables Vol C Tables 4.2.6.8 and 6.1.1.4'
P P 0.1023 0.0942 'International Tables Vol C Tables 4.2.6.8 and 6.1.1.4'
Gd Gd -0.1653 3.9035 'International Tables Vol C Tables 4.2.6.8 and 6.1.1.4'

loop_
_geom_angle_atom_site_label_1
_geom_angle_atom_site_label_2
_geom_angle_atom_site_label_3
_geom_angle
_geom_angle_site_symmetry_1
_geom_angle_site_symmetry_3
O14 Gd1 O13 144.15(16) 3_556 .
O14 Gd1 O11 109.99(16) 3_556 .
O13 Gd1 O11 77.04(16) . .
O14 Gd1 O7 75.48(17) 3_556 .
O13 Gd1 O7 79.59(15) . .
O11 Gd1 O7 144.21(17) . .
O14 Gd1 O5 72.52(15) 3_556 .
O13 Gd1 O5 76.85(15) . .
O11 Gd1 O5 72.27(15) . .
O7 Gd1 O5 76.28(15) . .
O14 Gd1 O9 80.67(17) 3_556 .
O13 Gd1 O9 115.88(17) . .
O11 Gd1 O9 142.40(17) . .
O7 Gd1 O9 72.79(16) . .
O5 Gd1 O9 143.14(15) . .
O14 Gd1 O2 70.29(16) 3_556 .
O13 Gd1 O2 141.11(16) . .
O11 Gd1 O2 71.60(16) . .
O7 Gd1 O2 138.57(16) . .
O5 Gd1 O2 113.49(14) . .
O9 Gd1 O2 79.18(16) . .
O14 Gd1 O10 143.02(17) 3_556 .
O13 Gd1 O10 72.29(16) . .
O11 Gd1 O10 78.46(17) . .
O7 Gd1 O10 119.27(17) . .
O5 Gd1 O10 141.31(15) . .
O9 Gd1 O10 73.21(18) . .
O2 Gd1 O10 79.31(16) . .
O9 P1 O12 115.6(3) 3_566 .
O9 P1 O8 116.7(3) 3_566 .
O12 P1 O8 105.5(3) . .
O9 P1 O3 115.2(3) 3_566 .
O12 P1 O3 101.4(3) . .
O8 P1 O3 100.2(3) . .
O10 P2 O1 117.2(3) 3_566 .
O10 P2 O4 114.8(3) 3_566 .
O1 P2 O4 99.2(3) . .
O10 P2 O6 117.0(3) 3_566 .
O1 P2 O6 103.9(3) . .
O4 P2 O6 102.2(3) . .
O2 P3 O5 122.2(2) . 3_556
O2 P3 O4 110.3(3) . .
O5 P3 O4 106.6(2) 3_556 .
O2 P3 O3 110.4(3) . .
O5 P3 O3 106.5(2) 3_556 .
O4 P3 O3 98.1(3) . .
O7 P4 O13 121.3(3) . 3_656
O7 P4 O1 111.4(3) . 2_546
O13 P4 O1 106.2(2) 3_656 2_546
O7 P4 O8 106.6(3) . 4_666
O13 P4 O8 109.8(3) 3_656 4_666
O1 P4 O8 99.4(2) 2_546 4_666
O14 P5 O11 123.5(3) . .
O14 P5 O12 106.2(3) . 2_545
O11 P5 O12 109.5(3) . 2_545
O14 P5 O6 109.6(3) . 4_565
O11 P5 O6 105.7(3) . 4_565
O12 P5 O6 99.9(3) 2_545 4_565
P2 O1 P4 140.6(3) . 2_556
P3 O2 Gd1 129.6(2) . .
P1 O3 P3 131.7(3) . .
P2 O4 P3 132.5(4) . .
P3 O5 Gd1 174.5(3) 3_556 .
P2 O6 P5 133.6(3) . 4_566
P4 O7 Gd1 150.0(3) . .
P1 O8 P4 141.0(3) . 4_465
P1 O9 Gd1 160.9(3) 3_566 .
P2 O10 Gd1 165.3(3) 3_566 .
P5 O11 Gd1 148.3(3) . .
P1 O12 P5 134.3(3) . 2
P4 O13 Gd1 147.4(3) 3_656 .
P5 O14 Gd1 147.2(3) . 3_556

loop_
_geom_bond_atom_site_label_1
_geom_bond_atom_site_label_2
_geom_bond_distance
_geom_bond_site_symmetry_2
Gd1 O14 2.351(4) 3_556
Gd1 O13 2.363(4) .
Gd1 O11 2.373(4) .
Gd1 O7 2.403(4) .
Gd1 O5 2.430(5) .
Gd1 O9 2.445(4) .
Gd1 O2 2.473(4) .
Gd1 O10 2.473(4) .
P1 O9 1.461(4) 3_566
P1 O12 1.551(5) .
P1 O8 1.560(4) .
P1 O3 1.562(4) .
P2 O10 1.456(4) 3_566
P2 O1 1.554(5) .
P2 O4 1.569(4) .
P2 O6 1.570(5) .
P3 O2 1.479(5) .
P3 O5 1.480(5) 3_556
P3 O4 1.608(5) .
P3 O3 1.625(5) .
P4 O7 1.463(4) .
P4 O13 1.466(4) 3_656
P4 O1 1.612(4) 2_546
P4 O8 1.622(4) 4_666
P5 O14 1.463(4) .
P5 O11 1.472(5) .
P5 O12 1.605(4) 2_545
P5 O6 1.607(5) 4_565
O1 P4 1.612(4) 2_556
O5 P3 1.480(5) 3_556
O6 P5 1.607(5) 4_566
O8 P4 1.622(4) 4_465
O9 P1 1.461(4) 3_566
O10 P2 1.456(4) 3_566
O12 P5 1.605(4) 2
O13 P4 1.466(4) 3_656
O14 Gd1 2.351(4) 3_556

_cod_database_fobs_code 1560885
